data_7233219
loop_
_publ_author_name
'Yongfa Xie'
'Takuya Fujimoto'
'Simon Dalgleish'
'Yoshiaki Shuku'
'Michio M. Matsushita'
'Kunio Awaga'

_publ_section_title
;
 Synthesis, optical properties and charge transport characteristics of a
 series of novel thiophene-fused phenazine derivatives
;
_journal_name_full 'Journal of Materials Chemistry C'
_journal_page_first 3467
_journal_page_last 3481
_journal_paper_doi 10.1039/C3TC30346B
_journal_volume 1
_journal_year 2013
_chemical_formula_moiety 'C20 H8 N2 S4 '
_chemical_formula_sum 'C20 H8 N2 S4'
_chemical_formula_weight 404.54
_space_group_IT_number 14
_space_group_name_Hall '-P 2yn'
_space_group_name_H-M_alt 'P 1 21/n 1'
_symmetry_cell_setting monoclinic
_symmetry_Int_Tables_number 14
_symmetry_space_group_name_Hall '-P 2yn'
_symmetry_space_group_name_H-M 'P 1 21/n 1'
_cell_angle_alpha 90.0000
_cell_angle_beta 91.668(7)
_cell_angle_gamma 90.0000
_cell_formula_units_Z 2
_cell_length_a 11.247(5)
_cell_length_b 5.014(2)
_cell_length_c 14.169(6)
_cell_measurement_reflns_used 1844
_cell_measurement_temperature 173.1
_cell_measurement_theta_max 27.5
_cell_measurement_theta_min 3.4
_cell_volume 798.7(6)
_computing_cell_refinement CrystalClear
_computing_data_collection CrystalClear
_computing_data_reduction CrystalStructure
_computing_publication_material 'CrystalStructure 3.8'
_computing_structure_refinement SHELXL
_computing_structure_solution SIR97
_diffrn_ambient_temperature 173
_diffrn_detector_area_resol_mean 7.31
_diffrn_measured_fraction_theta_full 0.997
_diffrn_measured_fraction_theta_max 0.997
_diffrn_measurement_device_type 'Rigaku Saturn'
_diffrn_measurement_method \w
_diffrn_radiation_type 'Mo K\a'
_diffrn_radiation_wavelength 0.71070
_diffrn_reflns_av_R_equivalents 0.044
_diffrn_reflns_limit_h_max 14
_diffrn_reflns_limit_h_min -13
_diffrn_reflns_limit_k_max 6
_diffrn_reflns_limit_k_min -6
_diffrn_reflns_limit_l_max 18
_diffrn_reflns_limit_l_min -14
_diffrn_reflns_number 5983
_diffrn_reflns_theta_full 27.47
_diffrn_reflns_theta_max 27.47
_exptl_absorpt_coefficient_mu 0.601
_exptl_absorpt_correction_T_max 0.984
_exptl_absorpt_correction_T_min 0.862
_exptl_absorpt_correction_type multi-scan
_exptl_absorpt_process_details 'Jacobson, R. (1998) Private communication'
_exptl_crystal_colour red
_exptl_crystal_density_diffrn 1.682
_exptl_crystal_density_method 'not measured'
_exptl_crystal_description prism
_exptl_crystal_F_000 412.00
_exptl_crystal_size_max 0.08
_exptl_crystal_size_mid 0.04
_exptl_crystal_size_min 0.03
_refine_diff_density_max 0.40
_refine_diff_density_min -0.33
_refine_ls_extinction_method none
_refine_ls_goodness_of_fit_ref 1.101
_refine_ls_hydrogen_treatment refall
_refine_ls_number_parameters 135
_refine_ls_number_reflns 1829
_refine_ls_R_factor_gt 0.0456
_refine_ls_shift/su_max 0.0010
_refine_ls_structure_factor_coef Fsqd
_refine_ls_weighting_details 'w = 1/[\s^2^(Fo^2^)+(0.0412P)^2^+0.5374P] where P=(Fo^2^+2Fc^2^)/3'
_refine_ls_weighting_scheme calc
_refine_ls_wR_factor_ref 0.1027
_reflns_number_gt 1506
_reflns_number_total 1829
_reflns_threshold_expression F^2^>2.0\s(F^2^)
_cod_data_source_file 1000003.cif
_cod_data_source_block PCOD1000003
_cod_original_cell_volume 798.6(6)
_cod_original_formula_sum 'C20 H8 N2 S4 '
_cod_database_code 7233219

loop_
_symmetry_equiv_pos_site_id
_symmetry_equiv_pos_as_xyz
1 +X,+Y,+Z
2 1/2-X,1/2+Y,1/2-Z
3 -X,-Y,-Z
4 1/2+X,1/2-Y,1/2+Z

loop_
_atom_site_label
_atom_site_type_symbol
_atom_site_fract_x
_atom_site_fract_y
_atom_site_fract_z
_atom_site_U_iso_or_equiv
_atom_site_adp_type
_atom_site_occupancy
_atom_site_symmetry_multiplicity
_atom_site_calc_flag
_atom_site_refinement_flags
_atom_site_disorder_assembly
_atom_site_disorder_group
S(1) S 0.80819(6) 0.91773(14) 0.48475(5) 0.02609(18) Uani 1.00 1 d . . .
S(2) S 0.36651(6) 0.83526(14) 0.73419(5) 0.0271(2) Uani 1.00 1 d . . .
N(2) N 0.39831(18) 0.4817(3) 0.55756(14) 0.0185(4) Uani 1.00 1 d . . .
C(1) C 0.4332(2) 1.0932(5) 0.7957(2) 0.0293(6) Uani 1.00 1 d . . .
C(2) C 0.5367(2) 1.1734(5) 0.75889(19) 0.0256(5) Uani 1.00 1 d . . .
C(3) C 0.5666(2) 1.0214(4) 0.67743(17) 0.0204(5) Uani 1.00 1 d . . .
C(4) C 0.4115(2) 0.3259(4) 0.48155(16) 0.0177(4) Uani 1.00 1 d . . .
C(5) C 0.4806(2) 0.8305(4) 0.65597(17) 0.0194(5) Uani 1.00 1 d . . .
C(6) C 0.7686(2) 1.2150(5) 0.62845(19) 0.0259(5) Uani 1.00 1 d . . .
C(8) C 0.6684(2) 1.0401(4) 0.61980(17) 0.0199(5) Uani 1.00 1 d . . .
C(9) C 0.6780(2) 0.8675(4) 0.54385(17) 0.0189(5) Uani 1.00 1 d . . .
C(10) C 0.8492(2) 1.1713(5) 0.56183(19) 0.0271(5) Uani 1.00 1 d . . .
C(11) C 0.4867(2) 0.6562(4) 0.57652(16) 0.0173(4) Uani 1.00 1 d . . .
H(1) H 0.395(2) 1.163(6) 0.851(2) 0.046(9) Uiso 1.00 1 c . . .
H(2) H 0.580(2) 1.308(5) 0.7843(19) 0.027(7) Uiso 1.00 1 c . . .
H(3) H 0.779(2) 1.356(5) 0.6747(19) 0.025(7) Uiso 1.00 1 c . . .
H(4) H 0.917(2) 1.250(5) 0.5549(19) 0.029(7) Uiso 1.00 1 c . . .

loop_
_atom_site_aniso_label
_atom_site_aniso_U_11
_atom_site_aniso_U_22
_atom_site_aniso_U_33
_atom_site_aniso_U_12
_atom_site_aniso_U_13
_atom_site_aniso_U_23
S(1) 0.0250(3) 0.0291(3) 0.0242(3) -0.0073(2) 0.0021(2) 0.0011(2)
S(2) 0.0250(3) 0.0320(3) 0.0245(3) 0.0015(2) 0.0039(2) -0.0086(2)
N(2) 0.0226(10) 0.0170(9) 0.0157(9) -0.0003(8) -0.0015(8) -0.0001(7)
C(1) 0.0320(15) 0.0308(14) 0.0249(13) 0.0067(12) -0.0023(11) -0.0122(11)
C(2) 0.0305(14) 0.0206(12) 0.0251(13) 0.0057(11) -0.0097(11) -0.0069(10)
C(3) 0.0255(12) 0.0167(11) 0.0187(12) 0.0046(10) -0.0075(9) -0.0004(9)
C(4) 0.0204(11) 0.0156(10) 0.0170(11) 0.0000(9) -0.0036(9) 0.0004(9)
C(5) 0.0219(11) 0.0198(11) 0.0162(11) 0.0042(10) -0.0015(9) -0.0016(9)
C(6) 0.0319(14) 0.0185(12) 0.0266(13) -0.0036(11) -0.0103(11) 0.0019(11)
C(8) 0.0237(12) 0.0156(11) 0.0200(11) -0.0002(9) -0.0072(9) 0.0038(9)
C(9) 0.0206(11) 0.0172(11) 0.0189(11) -0.0017(9) -0.0025(9) 0.0012(9)
C(10) 0.0248(13) 0.0273(13) 0.0289(14) -0.0081(11) -0.0063(11) 0.0048(11)
C(11) 0.0195(11) 0.0148(10) 0.0174(11) 0.0010(9) -0.0023(9) 0.0008(9)

loop_
_atom_type_symbol
_atom_type_description
_atom_type_scat_dispersion_real
_atom_type_scat_dispersion_imag
_atom_type_scat_source
C C 0.003 0.002
;
International Tables for Crystallography
(1992, Vol. C, Tables 4.2.6.8 and 6.1.1.4)
;
H H 0.000 0.000
;
International Tables for Crystallography
(1992, Vol. C, Table 6.1.1.4)
;
N N 0.006 0.003
;
International Tables for Crystallography
(1992, Vol. C, Tables 4.2.6.8 and 6.1.1.4)
;
S S 0.125 0.123
;
International Tables for Crystallography
(1992, Vol. C, Tables 4.2.6.8 and 6.1.1.4)
;

loop_
_geom_angle_atom_site_label_1
_geom_angle_atom_site_label_2
_geom_angle_atom_site_label_3
_geom_angle
_geom_angle_publ_flag
_geom_angle_site_symmetry_1
_geom_angle_site_symmetry_2
_geom_angle_site_symmetry_3
C(9) S(1) C(10) 90.88(12) yes . . .
C(1) S(2) C(5) 90.84(12) yes . . .
C(4) N(2) C(11) 116.1(2) yes . . .
S(2) C(1) C(2) 113.3(2) yes . . .
C(1) C(2) C(3) 112.3(2) yes . . .
C(2) C(3) C(5) 111.4(2) yes . . .
C(2) C(3) C(8) 129.6(2) yes . . .
C(5) C(3) C(8) 119.0(2) yes . . .
N(2) C(4) C(9) 120.1(2) yes . . 3_666
N(2) C(4) C(11) 122.2(2) yes . . 3_666
C(9) C(4) C(11) 117.7(2) yes 3_666 . 3_666
S(2) C(5) C(3) 112.18(18) yes . . .
S(2) C(5) C(11) 124.75(18) yes . . .
C(3) C(5) C(11) 123.1(2) yes . . .
C(8) C(6) C(10) 112.7(2) yes . . .
C(3) C(8) C(6) 129.3(2) yes . . .
C(3) C(8) C(9) 119.0(2) yes . . .
C(6) C(8) C(9) 111.7(2) yes . . .
S(1) C(9) C(4) 125.11(18) yes . . 3_666
S(1) C(9) C(8) 111.81(17) yes . . .
C(4) C(9) C(8) 123.1(2) yes 3_666 . .
S(1) C(10) C(6) 112.9(2) yes . . .
N(2) C(11) C(4) 121.6(2) yes . . 3_666
N(2) C(11) C(5) 120.2(2) yes . . .
C(4) C(11) C(5) 118.2(2) yes 3_666 . .
S(2) C(1) H(1) 118.8(18) no . . .
C(2) C(1) H(1) 127.9(19) no . . .
C(1) C(2) H(2) 122.2(18) no . . .
C(3) C(2) H(2) 125.5(18) no . . .
C(8) C(6) H(3) 125.6(16) no . . .
C(10) C(6) H(3) 121.7(16) no . . .
S(1) C(10) H(4) 118.7(18) no . . .
C(6) C(10) H(4) 128.3(19) no . . .

loop_
_geom_bond_atom_site_label_1
_geom_bond_atom_site_label_2
_geom_bond_distance
_geom_bond_publ_flag
_geom_bond_site_symmetry_1
_geom_bond_site_symmetry_2
S(1) C(9) 1.727(2) yes . .
S(1) C(10) 1.730(2) yes . .
S(2) C(1) 1.720(2) yes . .
S(2) C(5) 1.720(2) yes . .
N(2) C(4) 1.342(3) yes . .
N(2) C(11) 1.346(3) yes . .
C(1) C(2) 1.351(3) yes . .
C(2) C(3) 1.431(3) yes . .
C(3) C(5) 1.388(3) yes . .
C(3) C(8) 1.428(3) yes . .
C(4) C(9) 1.436(3) yes . 3_666
C(4) C(11) 1.432(3) yes . 3_666
C(5) C(11) 1.428(3) yes . .
C(6) C(8) 1.431(3) yes . .
C(6) C(10) 1.346(3) yes . .
C(8) C(9) 1.388(3) yes . .

loop_
_geom_contact_atom_site_label_1
_geom_contact_atom_site_label_2
_geom_contact_distance
_geom_contact_site_symmetry_1
_geom_contact_site_symmetry_2
S(2) C(1) 3.596(2) . 2_546
N(2) C(2) 3.562(3) . 1_545
N(2) C(3) 3.407(3) . 1_545
N(2) C(6) 3.535(3) . 3_676
N(2) C(8) 3.538(3) . 3_676
C(1) S(2) 3.596(2) . 2_556
C(2) N(2) 3.562(3) . 1_565
C(2) C(6) 3.525(3) . 2_646
C(2) C(11) 3.574(3) . 1_565
C(3) N(2) 3.407(3) . 1_565
C(3) C(4) 3.577(3) . 1_565
C(3) C(11) 3.593(3) . 1_565
C(4) C(3) 3.577(3) . 1_545
C(4) C(5) 3.573(3) . 1_545
C(4) C(6) 3.413(3) . 3_676
C(4) C(8) 3.592(3) . 3_676
C(5) C(4) 3.573(3) . 1_565
C(6) N(2) 3.535(3) . 3_676
C(6) C(2) 3.525(3) . 2_656
C(6) C(4) 3.413(3) . 3_676
C(8) N(2) 3.538(3) . 3_676
C(8) C(4) 3.592(3) . 3_676
C(8) C(11) 3.580(3) . 3_676
C(9) C(11) 3.443(3) . 3_676
C(11) C(2) 3.574(3) . 1_545
C(11) C(3) 3.593(3) . 1_545
C(11) C(8) 3.580(3) . 3_676
C(11) C(9) 3.443(3) . 3_676
S(1) H(1) 3.02(3) . 4_574
S(1) H(2) 3.51(2) . 2_646
S(1) H(3) 3.50(2) . .
S(1) H(4) 2.28(2) . .
S(1) H(4) 3.26(2) . 3_776
S(2) H(1) 2.34(3) . .
S(2) H(1) 3.26(3) . 2_546
S(2) H(2) 3.44(2) . .
C(1) H(1) 0.97(3) . .
C(1) H(2) 1.99(2) . .
C(1) H(3) 3.47(2) . 2_646
C(1) H(4) 3.17(2) . 2_646
C(2) H(1) 2.09(3) . .
C(2) H(2) 0.90(2) . .
C(2) H(3) 3.14(2) . .
C(2) H(3) 2.76(2) . 2_646
C(2) H(4) 3.41(2) . 2_646
C(3) H(1) 3.25(3) . .
C(3) H(2) 2.09(2) . .
C(3) H(3) 2.92(2) . .
C(3) H(3) 2.81(2) . 2_646
C(4) H(3) 3.43(2) . 3_676
C(5) H(1) 3.39(3) . .
C(5) H(2) 3.36(2) . 1_545
C(5) H(2) 3.19(2) . .
C(5) H(3) 3.57(2) . 2_646
C(6) H(2) 3.14(2) . .
C(6) H(2) 2.91(2) . 2_646
C(6) H(3) 0.97(2) . .
C(6) H(3) 3.38(2) . 2_646
C(6) H(4) 2.01(2) . .
C(8) H(2) 2.89(2) . .
C(8) H(2) 3.31(2) . 2_646
C(8) H(3) 2.14(2) . .
C(8) H(3) 3.10(2) . 2_646
C(8) H(4) 3.15(2) . .
C(9) H(3) 3.34(2) . 1_545
C(9) H(3) 3.25(2) . .
C(9) H(4) 3.31(2) . .
C(10) H(1) 3.16(3) . 4_574
C(10) H(2) 2.93(2) . 2_646
C(10) H(3) 2.03(2) . .
C(10) H(4) 0.87(2) . .
C(11) H(2) 3.56(2) . 1_545
H(1) S(1) 3.02(3) . 4_475
H(1) S(2) 2.34(3) . .
H(1) S(2) 3.26(3) . 2_556
H(1) C(1) 0.97(3) . .
H(1) C(2) 2.09(3) . .
H(1) C(3) 3.25(3) . .
H(1) C(5) 3.39(3) . .
H(1) C(10) 3.16(3) . 4_475
H(1) H(2) 2.43(4) . .
H(1) H(4) 3.22(4) . 2_646
H(1) H(4) 2.93(4) . 4_475
H(2) S(1) 3.51(2) . 2_656
H(2) S(2) 3.44(2) . .
H(2) C(1) 1.99(2) . .
H(2) C(2) 0.90(2) . .
H(2) C(3) 2.09(2) . .
H(2) C(5) 3.19(2) . .
H(2) C(5) 3.36(2) . 1_565
H(2) C(6) 3.14(2) . .
H(2) C(6) 2.91(2) . 2_656
H(2) C(8) 2.89(2) . .
H(2) C(8) 3.31(2) . 2_656
H(2) C(10) 2.93(2) . 2_656
H(2) C(11) 3.56(2) . 1_565
H(2) H(1) 2.43(4) . .
H(2) H(3) 2.76(3) . .
H(2) H(3) 2.82(3) . 2_646
H(2) H(3) 3.22(4) . 2_656
H(2) H(4) 3.18(4) . 2_656
H(3) S(1) 3.50(2) . .
H(3) C(1) 3.47(2) . 2_656
H(3) C(2) 3.14(2) . .
H(3) C(2) 2.76(2) . 2_656
H(3) C(3) 2.92(2) . .
H(3) C(3) 2.81(2) . 2_656
H(3) C(4) 3.43(2) . 3_676
H(3) C(5) 3.57(2) . 2_656
H(3) C(6) 0.97(2) . .
H(3) C(6) 3.38(2) . 2_656
H(3) C(8) 2.14(2) . .
H(3) C(8) 3.10(2) . 2_656
H(3) C(9) 3.25(2) . .
H(3) C(9) 3.34(2) . 1_565
H(3) C(10) 2.03(2) . .
H(3) H(2) 2.76(3) . .
H(3) H(2) 3.22(4) . 2_646
H(3) H(2) 2.82(3) . 2_656
H(3) H(3) 3.37(3) . 2_646
H(3) H(3) 3.37(3) . 2_656
H(3) H(4) 2.40(3) . .
H(4) S(1) 2.28(2) . .
H(4) S(1) 3.26(2) . 3_776
H(4) C(1) 3.17(2) . 2_656
H(4) C(2) 3.41(2) . 2_656
H(4) C(6) 2.01(2) . .
H(4) C(8) 3.15(2) . .
H(4) C(9) 3.31(2) . .
H(4) C(10) 0.87(2) . .
H(4) H(1) 3.22(4) . 2_656
H(4) H(1) 2.93(4) . 4_574
H(4) H(2) 3.18(4) . 2_646
H(4) H(3) 2.40(3) . .
H(4) H(4) 3.51(4) . 3_776
H(4) H(4) 3.51(4) . 3_786

loop_
_geom_torsion_atom_site_label_1
_geom_torsion_atom_site_label_2
_geom_torsion_atom_site_label_3
_geom_torsion_atom_site_label_4
_geom_torsion
_geom_torsion_site_symmetry_1
_geom_torsion_site_symmetry_2
_geom_torsion_site_symmetry_3
_geom_torsion_site_symmetry_4
C(9) S(1) C(10) C(6) -0.02(17) . . . .
C(10) S(1) C(9) C(8) -0.23(19) . . . .
C(10) S(1) C(9) C(4) 179.2(2) . . . 3_666
C(1) S(2) C(5) C(3) 0.2(2) . . . .
C(1) S(2) C(5) C(11) -178.6(2) . . . .
C(5) S(2) C(1) C(2) 0.2(2) . . . .
C(4) N(2) C(11) C(5) 179.99(18) . . . .
C(4) N(2) C(11) C(4) 0.2(3) . . . 3_666
C(11) N(2) C(4) C(9) 179.6(2) . . . 3_666
C(11) N(2) C(4) C(11) -0.2(3) . . . 3_666
S(2) C(1) C(2) C(3) -0.6(3) . . . .
C(1) C(2) C(3) C(5) 0.7(3) . . . .
C(1) C(2) C(3) C(8) -178.8(2) . . . .
C(2) C(3) C(5) S(2) -0.5(2) . . . .
C(2) C(3) C(5) C(11) 178.2(2) . . . .
C(2) C(3) C(8) C(6) 0.6(4) . . . .
C(2) C(3) C(8) C(9) 179.7(2) . . . .
C(5) C(3) C(8) C(6) -178.9(2) . . . .
C(5) C(3) C(8) C(9) 0.2(3) . . . .
C(8) C(3) C(5) S(2) 179.03(18) . . . .
C(8) C(3) C(5) C(11) -2.2(3) . . . .
N(2) C(4) C(9) S(1) 1.3(3) . . 3_666 3_666
N(2) C(4) C(9) C(8) -178.1(2) . . 3_666 3_666
N(2) C(4) C(11) N(2) 0.2(3) . . 3_666 3_666
N(2) C(4) C(11) C(5) -179.99(19) . . 3_666 3_666
C(9) C(4) C(11) N(2) -179.6(2) 3_666 . 3_666 3_666
C(9) C(4) C(11) C(5) 0.2(3) 3_666 . 3_666 3_666
C(11) C(4) C(9) S(1) -178.90(17) 3_666 . 3_666 3_666
C(11) C(4) C(9) C(8) 1.8(3) 3_666 . 3_666 3_666
S(2) C(5) C(11) N(2) 0.9(3) . . . .
S(2) C(5) C(11) C(4) -179.23(17) . . . 3_666
C(3) C(5) C(11) N(2) -177.6(2) . . . .
C(3) C(5) C(11) C(4) 2.2(3) . . . 3_666
C(8) C(6) C(10) S(1) 0.3(3) . . . .
C(10) C(6) C(8) C(3) 178.7(2) . . . .
C(10) C(6) C(8) C(9) -0.4(3) . . . .
C(3) C(8) C(9) S(1) -178.82(18) . . . .
C(3) C(8) C(9) C(4) 1.8(3) . . . 3_666
C(6) C(8) C(9) S(1) 0.4(2) . . . .
C(6) C(8) C(9) C(4) -179.0(2) . . . 3_666
